data_4065599
loop_
_publ_author_name
'Feng, Yuee'
'Jiang, Bi'
'Boyle, Paul A.'
'Ison, Elon A.'

_publ_section_title
;
 Effect of Ancillary Ligands and Solvents on H/D Exchange Reactions
 Catalyzed by Cp*Ir Complexes
;
_journal_issue 13
_journal_name_full Organometallics
_journal_page_first 2857
_journal_paper_doi 10.1021/om100018x
_journal_volume 29
_journal_year 2010
_chemical_formula_sum 'C21 H31 F6 Ir N2 O6'
_chemical_formula_weight 713.68
_chemical_name_systematic
; 
 ? 
;
_space_group_IT_number 2
_symmetry_cell_setting triclinic
_symmetry_space_group_name_Hall '-P 1'
_symmetry_space_group_name_H-M 'P -1'
_atom_sites_solution_hydrogens geom
_atom_sites_solution_primary direct
_atom_sites_solution_secondary difmap
_audit_creation_method SHELXL-97
_cell_angle_alpha 74.6170(16)
_cell_angle_beta 84.8870(16)
_cell_angle_gamma 82.8790(18)
_cell_formula_units_Z 2
_cell_length_a 8.7435(3)
_cell_length_b 11.7537(4)
_cell_length_c 13.1222(4)
_cell_measurement_reflns_used 7248
_cell_measurement_temperature 110
_cell_measurement_theta_max 26.706
_cell_measurement_theta_min 2.714
_cell_volume 1287.98(7)
_computing_cell_refinement SAINT
_computing_data_collection Apex2
_computing_data_reduction SAINT
_computing_molecular_graphics NRCVAX
_computing_publication_material cif2tables.py
_computing_structure_refinement XL
_computing_structure_solution XS
_diffrn_ambient_temperature 110
_diffrn_measured_fraction_theta_full 0.986
_diffrn_measured_fraction_theta_max 0.963
_diffrn_measurement_device_type 'Bruker-Nonius Kappa Axis X8 Apex2'
_diffrn_measurement_method 'omega and phi scans'
_diffrn_radiation_monochromator graphite
_diffrn_radiation_source 'fine-focus sealed tube'
_diffrn_radiation_type MoK\a
_diffrn_radiation_wavelength 0.71073
_diffrn_reflns_av_R_equivalents 0.0000
_diffrn_reflns_av_sigmaI/netI 0.0698
_diffrn_reflns_limit_h_max 12
_diffrn_reflns_limit_h_min -12
_diffrn_reflns_limit_k_max 16
_diffrn_reflns_limit_k_min -15
_diffrn_reflns_limit_l_max 18
_diffrn_reflns_limit_l_min 0
_diffrn_reflns_number 14421
_diffrn_reflns_theta_full 26.16
_diffrn_reflns_theta_max 29.91
_diffrn_reflns_theta_min 2.71
_exptl_absorpt_coefficient_mu 5.265
_exptl_absorpt_correction_T_max 0.5951
_exptl_absorpt_correction_T_min 0.4611
_exptl_absorpt_correction_type multi-scan
_exptl_absorpt_process_details TWINABS
_exptl_crystal_colour yellow
_exptl_crystal_density_diffrn 1.840
_exptl_crystal_density_method 'not measured'
_exptl_crystal_description prism
_exptl_crystal_F_000 700
_exptl_crystal_size_max 0.17
_exptl_crystal_size_mid 0.12
_exptl_crystal_size_min 0.11
_refine_diff_density_max 2.221
_refine_diff_density_min -2.375
_refine_diff_density_rms 0.187
_refine_ls_extinction_method none
_refine_ls_goodness_of_fit_ref 1.002
_refine_ls_hydrogen_treatment mixed
_refine_ls_matrix_type full
_refine_ls_number_parameters 347
_refine_ls_number_reflns 14422
_refine_ls_number_restraints 6
_refine_ls_restrained_S_all 1.001
_refine_ls_R_factor_all 0.0621
_refine_ls_R_factor_gt 0.0475
_refine_ls_shift/su_max 0.000
_refine_ls_shift/su_mean 0.000
_refine_ls_structure_factor_coef Fsqd
_refine_ls_weighting_details 'calc w=1/[\s^2^(Fo^2^)+(0.0789P)^2^+0.0000P] where P=(Fo^2^+2Fc^2^)/3'
_refine_ls_weighting_scheme calc
_refine_ls_wR_factor_gt 0.1171
_refine_ls_wR_factor_ref 0.1253
_reflns_number_gt 11971
_reflns_number_total 14422
_reflns_threshold_expression >2sigma(I)
_cod_data_source_file om100018x_si_002.cif
_cod_data_source_block x10062
_cod_database_code 4065599

loop_
_symmetry_equiv_pos_as_xyz
'x, y, z'
'-x, -y, -z'

loop_
_atom_site_label
_atom_site_type_symbol
_atom_site_fract_x
_atom_site_fract_y
_atom_site_fract_z
_atom_site_U_iso_or_equiv
_atom_site_adp_type
_atom_site_occupancy
_atom_site_symmetry_multiplicity
_atom_site_calc_flag
_atom_site_refinement_flags
Ir1 Ir -0.158173(19) 0.904661(15) -0.230412(13) 0.02262(6) Uani 1 1 d .
O1 O 0.0238(4) 0.9168(3) -0.1348(3) 0.0270(7) Uani 1 1 d D
H1A H 0.094(5) 0.861(3) -0.135(5) 0.040 Uiso 1 1 d D
H1B H 0.069(5) 0.981(3) -0.154(5) 0.040 Uiso 1 1 d D
O2 O 0.0274(4) 0.9351(3) -0.3497(3) 0.0265(7) Uani 1 1 d D
H2A H 0.108(4) 0.887(3) -0.340(5) 0.040 Uiso 1 1 d D
H2B H 0.054(6) 1.002(2) -0.351(5) 0.040 Uiso 1 1 d D
C1 C -0.3947(5) 0.8730(4) -0.2033(4) 0.0284(10) Uani 1 1 d .
C2 C -0.3107(6) 0.8034(4) -0.1148(4) 0.0279(10) Uani 1 1 d .
C3 C -0.2009(5) 0.7174(4) -0.1532(4) 0.0272(9) Uani 1 1 d .
C4 C -0.2130(6) 0.7399(4) -0.2646(4) 0.0291(10) Uani 1 1 d .
C5 C -0.3309(5) 0.8384(4) -0.2968(3) 0.0256(9) Uani 1 1 d .
C6 C -0.5261(6) 0.9671(5) -0.2001(5) 0.0377(12) Uani 1 1 d .
H6A H -0.5253 1.0285 -0.2673 0.057 Uiso 1 1 calc R
H6B H -0.5152 1.0027 -0.1419 0.057 Uiso 1 1 calc R
H6C H -0.6239 0.9316 -0.1890 0.057 Uiso 1 1 calc R
C7 C -0.3425(7) 0.8022(6) -0.0017(4) 0.0418(13) Uani 1 1 d .
H7A H -0.4060 0.8754 0.0038 0.063 Uiso 1 1 calc R
H7B H -0.2447 0.7969 0.0313 0.063 Uiso 1 1 calc R
H7C H -0.3976 0.7337 0.0345 0.063 Uiso 1 1 calc R
C8 C -0.0984(7) 0.6225(5) -0.0856(5) 0.0416(13) Uani 1 1 d .
H8A H -0.1579 0.5565 -0.0489 0.062 Uiso 1 1 calc R
H8B H -0.0558 0.6541 -0.0335 0.062 Uiso 1 1 calc R
H8C H -0.0139 0.5941 -0.1300 0.062 Uiso 1 1 calc R
C9 C -0.1196(7) 0.6761(5) -0.3384(5) 0.0406(13) Uani 1 1 d .
H9A H -0.0201 0.6421 -0.3088 0.061 Uiso 1 1 calc R
H9B H -0.1021 0.7322 -0.4074 0.061 Uiso 1 1 calc R
H9C H -0.1758 0.6125 -0.3472 0.061 Uiso 1 1 calc R
C10 C -0.3953(7) 0.8790(6) -0.4042(4) 0.0452(15) Uani 1 1 d .
H10A H -0.4737 0.8281 -0.4087 0.068 Uiso 1 1 calc R
H10B H -0.3120 0.8743 -0.4585 0.068 Uiso 1 1 calc R
H10C H -0.4422 0.9612 -0.4156 0.068 Uiso 1 1 calc R
C11 C -0.2030(5) 1.0845(4) -0.2548(3) 0.0235(8) Uani 1 1 d .
N1 N -0.2254(4) 1.1680(4) -0.3476(3) 0.0246(8) Uani 1 1 d .
C12 C -0.2518(5) 1.2812(4) -0.3326(4) 0.0281(10) Uani 1 1 d .
C13 C -0.2476(5) 1.2694(4) -0.2279(4) 0.0280(10) Uani 1 1 d .
N2 N -0.2200(4) 1.1484(3) -0.1812(3) 0.0232(7) Uani 1 1 d .
C14 C -0.2139(7) 1.1449(5) -0.4522(4) 0.0351(11) Uani 1 1 d .
H14A H -0.1969 1.0592 -0.4446 0.053 Uiso 1 1 calc R
H14B H -0.1272 1.1830 -0.4945 0.053 Uiso 1 1 calc R
H14C H -0.3099 1.1771 -0.4876 0.053 Uiso 1 1 calc R
C15 C -0.2790(7) 1.3885(5) -0.4230(4) 0.0418(13) Uani 1 1 d .
H15A H -0.3161 1.4574 -0.3955 0.063 Uiso 1 1 calc R
H15B H -0.3565 1.3753 -0.4670 0.063 Uiso 1 1 calc R
H15C H -0.1822 1.4031 -0.4657 0.063 Uiso 1 1 calc R
C16 C -0.2616(7) 1.3591(5) -0.1647(4) 0.0384(12) Uani 1 1 d .
H16A H -0.2826 1.4387 -0.2117 0.058 Uiso 1 1 calc R
H16B H -0.1649 1.3541 -0.1305 0.058 Uiso 1 1 calc R
H16C H -0.3465 1.3435 -0.1106 0.058 Uiso 1 1 calc R
C17 C -0.2022(6) 1.1004(5) -0.0674(3) 0.0299(10) Uani 1 1 d .
H17A H -0.2107 1.0148 -0.0481 0.045 Uiso 1 1 calc R
H17B H -0.2833 1.1394 -0.0280 0.045 Uiso 1 1 calc R
H17C H -0.1008 1.1147 -0.0500 0.045 Uiso 1 1 calc R
O3 O 0.2393(4) 0.7394(3) -0.1211(3) 0.0332(8) Uani 1 1 d .
O4 O 0.2455(4) 0.7566(3) -0.2961(3) 0.0373(8) Uani 1 1 d .
C18 C 0.2827(5) 0.7109(4) -0.2044(4) 0.0290(10) Uani 1 1 d .
C19 C 0.3979(6) 0.5977(4) -0.1884(4) 0.0327(10) Uani 1 1 d .
F1 F 0.3233(4) 0.5022(3) -0.1623(3) 0.0538(9) Uani 1 1 d .
F2 F 0.4946(4) 0.5886(3) -0.1129(3) 0.0468(8) Uani 1 1 d .
F3 F 0.4868(4) 0.5941(3) -0.2768(3) 0.0538(9) Uani 1 1 d .
O5 O 0.1405(4) 1.1369(4) -0.3704(3) 0.0389(9) Uani 1 1 d .
O6 O 0.1367(4) 1.1215(3) -0.1957(3) 0.0355(8) Uani 1 1 d .
C20 C 0.1554(5) 1.1734(4) -0.2906(5) 0.0334(11) Uani 1 1 d .
C21 C 0.2089(9) 1.2987(7) -0.3155(6) 0.0594(19) Uani 1 1 d .
F4 F 0.1760(13) 1.3637(5) -0.4043(5) 0.185(5) Uani 1 1 d .
F5 F 0.3496(6) 1.2945(5) -0.2942(7) 0.134(3) Uani 1 1 d .
F6 F 0.1339(7) 1.3599(4) -0.2480(5) 0.0978(18) Uani 1 1 d .

loop_
_atom_site_aniso_label
_atom_site_aniso_U_11
_atom_site_aniso_U_22
_atom_site_aniso_U_33
_atom_site_aniso_U_23
_atom_site_aniso_U_13
_atom_site_aniso_U_12
Ir1 0.02270(9) 0.02475(9) 0.02122(9) -0.00669(7) -0.00564(6) -0.00076(6)
O1 0.0232(15) 0.0335(19) 0.0266(16) -0.0101(15) -0.0097(13) -0.0011(13)
O2 0.0232(15) 0.0307(18) 0.0261(15) -0.0087(15) 0.0003(13) -0.0026(13)
C1 0.019(2) 0.031(2) 0.033(2) -0.003(2) -0.0046(18) -0.0055(17)
C2 0.030(2) 0.030(2) 0.025(2) -0.0032(19) -0.0017(18) -0.014(2)
C3 0.030(2) 0.023(2) 0.029(2) -0.0044(19) -0.0026(19) -0.0063(18)
C4 0.031(2) 0.029(2) 0.034(2) -0.016(2) -0.0003(19) -0.012(2)
C5 0.024(2) 0.034(3) 0.023(2) -0.0082(19) -0.0065(17) -0.0126(19)
C6 0.026(2) 0.031(3) 0.056(3) -0.010(3) -0.004(2) -0.001(2)
C7 0.054(3) 0.047(3) 0.024(2) -0.005(2) -0.001(2) -0.015(3)
C8 0.039(3) 0.030(3) 0.050(3) 0.004(2) -0.015(2) -0.001(2)
C9 0.048(3) 0.039(3) 0.042(3) -0.021(3) 0.001(2) -0.011(3)
C10 0.050(3) 0.056(4) 0.031(3) -0.003(3) -0.017(2) -0.022(3)
C11 0.0195(19) 0.030(2) 0.0214(19) -0.0048(18) -0.0052(16) -0.0044(17)
N1 0.0262(18) 0.028(2) 0.0204(17) -0.0057(16) -0.0057(15) -0.0031(16)
C12 0.030(2) 0.026(2) 0.028(2) -0.0043(19) -0.0085(19) -0.0011(18)
C13 0.027(2) 0.027(2) 0.030(2) -0.007(2) -0.0055(18) 0.0001(18)
N2 0.0223(17) 0.0252(19) 0.0228(17) -0.0078(16) -0.0051(14) 0.0007(15)
C14 0.051(3) 0.032(3) 0.022(2) -0.005(2) -0.012(2) -0.003(2)
C15 0.056(4) 0.031(3) 0.036(3) -0.004(2) -0.013(3) 0.001(2)
C16 0.044(3) 0.033(3) 0.041(3) -0.016(2) -0.005(2) 0.000(2)
C17 0.034(2) 0.034(3) 0.021(2) -0.010(2) -0.0037(18) 0.004(2)
O3 0.0356(19) 0.0335(19) 0.0290(17) -0.0090(15) -0.0074(14) 0.0083(15)
O4 0.043(2) 0.041(2) 0.0250(17) -0.0084(16) -0.0089(15) 0.0102(17)
C18 0.025(2) 0.029(2) 0.035(2) -0.013(2) -0.0052(19) 0.0006(18)
C19 0.032(2) 0.027(2) 0.038(3) -0.008(2) -0.008(2) 0.0032(19)
F1 0.053(2) 0.0286(17) 0.079(3) -0.0113(18) -0.0019(19) -0.0079(15)
F2 0.0424(18) 0.0409(18) 0.058(2) -0.0150(17) -0.0229(16) 0.0117(14)
F3 0.058(2) 0.050(2) 0.0433(19) -0.0087(17) 0.0073(16) 0.0207(17)
O5 0.038(2) 0.045(2) 0.0369(19) -0.0116(18) 0.0004(16) -0.0124(17)
O6 0.0320(18) 0.038(2) 0.0369(19) -0.0077(17) -0.0092(15) -0.0039(16)
C20 0.026(2) 0.022(2) 0.051(3) -0.008(2) -0.011(2) 0.0036(18)
C21 0.082(5) 0.051(4) 0.051(4) -0.007(3) -0.017(4) -0.033(4)
F4 0.426(14) 0.072(4) 0.071(4) 0.021(3) -0.071(6) -0.129(6)
F5 0.054(3) 0.084(4) 0.275(9) -0.048(5) -0.011(4) -0.039(3)
F6 0.104(4) 0.051(3) 0.151(5) -0.045(3) 0.000(4) -0.020(3)

loop_
_atom_type_symbol
_atom_type_description
_atom_type_scat_dispersion_real
_atom_type_scat_dispersion_imag
_atom_type_scat_source
C C 0.0033 0.0016 'International Tables Vol C Tables 4.2.6.8 and 6.1.1.4'
H H 0.0000 0.0000 'International Tables Vol C Tables 4.2.6.8 and 6.1.1.4'
F F 0.0171 0.0103 'International Tables Vol C Tables 4.2.6.8 and 6.1.1.4'
Ir Ir -1.4442 7.9887 'International Tables Vol C Tables 4.2.6.8 and 6.1.1.4'
N N 0.0061 0.0033 'International Tables Vol C Tables 4.2.6.8 and 6.1.1.4'
O O 0.0106 0.0060 'International Tables Vol C Tables 4.2.6.8 and 6.1.1.4'

loop_
_geom_angle_atom_site_label_1
_geom_angle_atom_site_label_2
_geom_angle_atom_site_label_3
_geom_angle
C11 Ir1 C1 94.43(18)
C11 Ir1 C5 109.89(18)
C1 Ir1 C5 39.46(18)
C11 Ir1 C2 114.79(19)
C1 Ir1 C2 39.28(18)
C5 Ir1 C2 66.26(17)
C11 Ir1 O2 88.32(15)
C1 Ir1 O2 143.72(16)
C5 Ir1 O2 106.05(15)
C2 Ir1 O2 156.86(17)
C11 Ir1 O1 86.24(15)
C1 Ir1 O1 136.06(16)
C5 Ir1 O1 162.57(16)
C2 Ir1 O1 101.53(15)
O2 Ir1 O1 80.20(12)
C11 Ir1 C4 148.20(18)
C1 Ir1 C4 64.91(19)
C5 Ir1 C4 38.96(19)
C2 Ir1 C4 64.97(18)
O2 Ir1 C4 94.99(15)
O1 Ir1 C4 125.51(17)
C11 Ir1 C3 153.89(18)
C1 Ir1 C3 64.70(18)
C5 Ir1 C3 64.60(18)
C2 Ir1 C3 39.10(18)
O2 Ir1 C3 117.79(16)
O1 Ir1 C3 98.02(16)
C4 Ir1 C3 37.44(17)
Ir1 O1 H1A 110(4)
Ir1 O1 H1B 117(4)
H1A O1 H1B 106(3)
Ir1 O2 H2A 117(4)
Ir1 O2 H2B 106(4)
H2A O2 H2B 106(3)
C2 C1 C5 108.6(4)
C2 C1 C6 126.1(5)
C5 C1 C6 125.3(4)
C2 C1 Ir1 70.7(2)
C5 C1 Ir1 70.3(2)
C6 C1 Ir1 124.5(3)
C1 C2 C3 107.3(4)
C1 C2 C7 127.7(5)
C3 C2 C7 124.3(5)
C1 C2 Ir1 70.0(2)
C3 C2 Ir1 73.8(3)
C7 C2 Ir1 129.0(3)
C4 C3 C2 108.1(4)
C4 C3 C8 127.0(5)
C2 C3 C8 125.0(5)
C4 C3 Ir1 70.8(3)
C2 C3 Ir1 67.1(2)
C8 C3 Ir1 128.6(3)
C3 C4 C5 108.1(4)
C3 C4 C9 127.1(5)
C5 C4 C9 124.8(5)
C3 C4 Ir1 71.8(3)
C5 C4 Ir1 67.3(2)
C9 C4 Ir1 125.6(3)
C1 C5 C4 107.7(4)
C1 C5 C10 126.1(5)
C4 C5 C10 125.1(5)
C1 C5 Ir1 70.3(2)
C4 C5 Ir1 73.8(2)
C10 C5 Ir1 130.8(3)
C1 C6 H6A 109.5
C1 C6 H6B 109.5
H6A C6 H6B 109.5
C1 C6 H6C 109.5
H6A C6 H6C 109.5
H6B C6 H6C 109.5
C2 C7 H7A 109.5
C2 C7 H7B 109.5
H7A C7 H7B 109.5
C2 C7 H7C 109.5
H7A C7 H7C 109.5
H7B C7 H7C 109.5
C3 C8 H8A 109.5
C3 C8 H8B 109.5
H8A C8 H8B 109.5
C3 C8 H8C 109.5
H8A C8 H8C 109.5
H8B C8 H8C 109.5
C4 C9 H9A 109.5
C4 C9 H9B 109.5
H9A C9 H9B 109.5
C4 C9 H9C 109.5
H9A C9 H9C 109.5
H9B C9 H9C 109.5
C5 C10 H10A 109.5
C5 C10 H10B 109.5
H10A C10 H10B 109.5
C5 C10 H10C 109.5
H10A C10 H10C 109.5
H10B C10 H10C 109.5
N1 C11 N2 103.7(4)
N1 C11 Ir1 128.4(3)
N2 C11 Ir1 127.9(3)
C11 N1 C12 111.7(4)
C11 N1 C14 125.3(4)
C12 N1 C14 122.9(4)
C13 C12 N1 106.8(4)
C13 C12 C15 131.4(5)
N1 C12 C15 121.8(4)
C12 C13 N2 106.3(4)
C12 C13 C16 131.7(5)
N2 C13 C16 122.0(4)
C11 N2 C13 111.5(4)
C11 N2 C17 125.8(4)
C13 N2 C17 122.6(4)
N1 C14 H14A 109.5
N1 C14 H14B 109.5
H14A C14 H14B 109.5
N1 C14 H14C 109.5
H14A C14 H14C 109.5
H14B C14 H14C 109.5
C12 C15 H15A 109.5
C12 C15 H15B 109.5
H15A C15 H15B 109.5
C12 C15 H15C 109.5
H15A C15 H15C 109.5
H15B C15 H15C 109.5
C13 C16 H16A 109.5
C13 C16 H16B 109.5
H16A C16 H16B 109.5
C13 C16 H16C 109.5
H16A C16 H16C 109.5
H16B C16 H16C 109.5
N2 C17 H17A 109.5
N2 C17 H17B 109.5
H17A C17 H17B 109.5
N2 C17 H17C 109.5
H17A C17 H17C 109.5
H17B C17 H17C 109.5
O4 C18 O3 130.4(5)
O4 C18 C19 115.9(4)
O3 C18 C19 113.7(4)
F1 C19 F2 107.8(4)
F1 C19 F3 107.3(4)
F2 C19 F3 106.2(4)
F1 C19 C18 110.4(4)
F2 C19 C18 112.8(4)
F3 C19 C18 112.1(4)
O6 C20 O5 128.8(5)
O6 C20 C21 116.4(5)
O5 C20 C21 114.8(5)
F4 C21 F5 114.5(8)
F4 C21 F6 102.9(8)
F5 C21 F6 101.9(6)
F4 C21 C20 114.6(6)
F5 C21 C20 111.5(6)
F6 C21 C20 110.2(6)

loop_
_geom_bond_atom_site_label_1
_geom_bond_atom_site_label_2
_geom_bond_distance
Ir1 C11 2.045(5)
Ir1 C1 2.128(4)
Ir1 C5 2.129(4)
Ir1 C2 2.138(4)
Ir1 O2 2.146(3)
Ir1 O1 2.153(3)
Ir1 C4 2.215(4)
Ir1 C3 2.228(5)
O1 H1A 0.844(19)
O1 H1B 0.860(19)
O2 H2A 0.842(19)
O2 H2B 0.844(19)
C1 C2 1.434(7)
C1 C5 1.437(7)
C1 C6 1.499(7)
C2 C3 1.464(7)
C2 C7 1.482(6)
C3 C4 1.426(6)
C3 C8 1.483(7)
C4 C5 1.451(7)
C4 C9 1.503(7)
C5 C10 1.500(7)
C6 H6A 0.9800
C6 H6B 0.9800
C6 H6C 0.9800
C7 H7A 0.9800
C7 H7B 0.9800
C7 H7C 0.9800
C8 H8A 0.9800
C8 H8B 0.9800
C8 H8C 0.9800
C9 H9A 0.9800
C9 H9B 0.9800
C9 H9C 0.9800
C10 H10A 0.9800
C10 H10B 0.9800
C10 H10C 0.9800
C11 N1 1.358(6)
C11 N2 1.361(6)
N1 C12 1.384(6)
N1 C14 1.461(6)
C12 C13 1.348(6)
C12 C15 1.496(7)
C13 N2 1.391(6)
C13 C16 1.492(7)
N2 C17 1.465(6)
C14 H14A 0.9800
C14 H14B 0.9800
C14 H14C 0.9800
C15 H15A 0.9800
C15 H15B 0.9800
C15 H15C 0.9800
C16 H16A 0.9800
C16 H16B 0.9800
C16 H16C 0.9800
C17 H17A 0.9800
C17 H17B 0.9800
C17 H17C 0.9800
O3 C18 1.241(6)
O4 C18 1.235(6)
C18 C19 1.545(7)
C19 F1 1.320(6)
C19 F2 1.333(6)
C19 F3 1.344(6)
O5 C20 1.254(6)
O6 C20 1.239(6)
C20 C21 1.544(8)
C21 F4 1.248(9)
C21 F5 1.278(9)
C21 F6 1.359(9)

loop_
_geom_torsion_atom_site_label_1
_geom_torsion_atom_site_label_2
_geom_torsion_atom_site_label_3
_geom_torsion_atom_site_label_4
_geom_torsion
C11 Ir1 C1 C2 -124.7(3)
C5 Ir1 C1 C2 119.0(4)
O2 Ir1 C1 C2 142.1(3)
O1 Ir1 C1 C2 -35.5(4)
C4 Ir1 C1 C2 80.5(3)
C3 Ir1 C1 C2 38.9(3)
C11 Ir1 C1 C5 116.3(3)
C2 Ir1 C1 C5 -119.0(4)
O2 Ir1 C1 C5 23.1(4)
O1 Ir1 C1 C5 -154.5(3)
C4 Ir1 C1 C5 -38.5(3)
C3 Ir1 C1 C5 -80.1(3)
C11 Ir1 C1 C6 -3.6(5)
C5 Ir1 C1 C6 -119.9(5)
C2 Ir1 C1 C6 121.1(6)
O2 Ir1 C1 C6 -96.8(5)
O1 Ir1 C1 C6 85.6(5)
C4 Ir1 C1 C6 -158.4(5)
C3 Ir1 C1 C6 160.1(5)
C5 C1 C2 C3 -4.6(5)
C6 C1 C2 C3 175.9(4)
Ir1 C1 C2 C3 -64.9(3)
C5 C1 C2 C7 -175.3(5)
C6 C1 C2 C7 5.2(8)
Ir1 C1 C2 C7 124.4(5)
C5 C1 C2 Ir1 60.3(3)
C6 C1 C2 Ir1 -119.1(5)
C11 Ir1 C2 C1 64.5(3)
C5 Ir1 C2 C1 -37.4(3)
O2 Ir1 C2 C1 -112.3(4)
O1 Ir1 C2 C1 155.7(3)
C4 Ir1 C2 C1 -80.3(3)
C3 Ir1 C2 C1 -115.7(4)
C11 Ir1 C2 C3 -179.7(2)
C1 Ir1 C2 C3 115.7(4)
C5 Ir1 C2 C3 78.4(3)
O2 Ir1 C2 C3 3.5(5)
O1 Ir1 C2 C3 -88.6(3)
C4 Ir1 C2 C3 35.4(3)
C11 Ir1 C2 C7 -58.4(5)
C1 Ir1 C2 C7 -122.9(6)
C5 Ir1 C2 C7 -160.3(6)
O2 Ir1 C2 C7 124.8(5)
O1 Ir1 C2 C7 32.8(5)
C4 Ir1 C2 C7 156.8(5)
C3 Ir1 C2 C7 121.3(6)
C1 C2 C3 C4 3.3(5)
C7 C2 C3 C4 174.4(4)
Ir1 C2 C3 C4 -59.1(3)
C1 C2 C3 C8 -175.6(4)
C7 C2 C3 C8 -4.5(7)
Ir1 C2 C3 C8 122.0(5)
C1 C2 C3 Ir1 62.4(3)
C7 C2 C3 Ir1 -126.5(5)
C11 Ir1 C3 C4 120.8(4)
C1 Ir1 C3 C4 81.1(3)
C5 Ir1 C3 C4 37.3(3)
C2 Ir1 C3 C4 120.2(4)
O2 Ir1 C3 C4 -58.2(3)
O1 Ir1 C3 C4 -141.3(3)
C11 Ir1 C3 C2 0.5(5)
C1 Ir1 C3 C2 -39.1(3)
C5 Ir1 C3 C2 -83.0(3)
O2 Ir1 C3 C2 -178.5(2)
O1 Ir1 C3 C2 98.4(3)
C4 Ir1 C3 C2 -120.2(4)
C11 Ir1 C3 C8 -116.8(5)
C1 Ir1 C3 C8 -156.4(5)
C5 Ir1 C3 C8 159.7(5)
C2 Ir1 C3 C8 -117.3(6)
O2 Ir1 C3 C8 64.2(5)
O1 Ir1 C3 C8 -18.9(5)
C4 Ir1 C3 C8 122.5(6)
C2 C3 C4 C5 -0.8(5)
C8 C3 C4 C5 178.1(5)
Ir1 C3 C4 C5 -57.6(3)
C2 C3 C4 C9 178.2(4)
C8 C3 C4 C9 -3.0(8)
Ir1 C3 C4 C9 121.3(5)
C2 C3 C4 Ir1 56.8(3)
C8 C3 C4 Ir1 -124.3(5)
C11 Ir1 C4 C3 -134.2(3)
C1 Ir1 C4 C3 -80.5(3)
C5 Ir1 C4 C3 -119.6(4)
C2 Ir1 C4 C3 -37.0(3)
O2 Ir1 C4 C3 131.0(3)
O1 Ir1 C4 C3 49.5(3)
C11 Ir1 C4 C5 -14.6(5)
C1 Ir1 C4 C5 39.0(3)
C2 Ir1 C4 C5 82.6(3)
O2 Ir1 C4 C5 -109.5(3)
O1 Ir1 C4 C5 169.0(2)
C3 Ir1 C4 C5 119.6(4)
C11 Ir1 C4 C9 102.8(5)
C1 Ir1 C4 C9 156.4(5)
C5 Ir1 C4 C9 117.4(6)
C2 Ir1 C4 C9 -160.0(5)
O2 Ir1 C4 C9 7.9(5)
O1 Ir1 C4 C9 -73.6(5)
C3 Ir1 C4 C9 -123.0(6)
C2 C1 C5 C4 4.1(5)
C6 C1 C5 C4 -176.4(4)
Ir1 C1 C5 C4 64.7(3)
C2 C1 C5 C10 172.7(4)
C6 C1 C5 C10 -7.8(7)
Ir1 C1 C5 C10 -126.7(5)
C2 C1 C5 Ir1 -60.6(3)
C6 C1 C5 Ir1 118.9(5)
C3 C4 C5 C1 -2.0(5)
C9 C4 C5 C1 179.0(4)
Ir1 C4 C5 C1 -62.5(3)
C3 C4 C5 C10 -170.8(4)
C9 C4 C5 C10 10.3(7)
Ir1 C4 C5 C10 128.8(5)
C3 C4 C5 Ir1 60.4(3)
C9 C4 C5 Ir1 -118.6(5)
C11 Ir1 C5 C1 -71.9(3)
C2 Ir1 C5 C1 37.2(3)
O2 Ir1 C5 C1 -166.0(3)
O1 Ir1 C5 C1 85.0(6)
C4 Ir1 C5 C1 116.2(4)
C3 Ir1 C5 C1 80.4(3)
C11 Ir1 C5 C4 171.9(3)
C1 Ir1 C5 C4 -116.2(4)
C2 Ir1 C5 C4 -79.0(3)
O2 Ir1 C5 C4 77.8(3)
O1 Ir1 C5 C4 -31.2(6)
C3 Ir1 C5 C4 -35.8(3)
C11 Ir1 C5 C10 49.2(6)
C1 Ir1 C5 C10 121.2(7)
C2 Ir1 C5 C10 158.4(6)
O2 Ir1 C5 C10 -44.9(6)
O1 Ir1 C5 C10 -153.8(5)
C4 Ir1 C5 C10 -122.6(6)
C3 Ir1 C5 C10 -158.5(6)
C1 Ir1 C11 N1 -91.7(4)
C5 Ir1 C11 N1 -54.4(4)
C2 Ir1 C11 N1 -126.6(4)
O2 Ir1 C11 N1 52.1(4)
O1 Ir1 C11 N1 132.4(4)
C4 Ir1 C11 N1 -44.7(6)
C3 Ir1 C11 N1 -127.0(4)
C1 Ir1 C11 N2 87.1(4)
C5 Ir1 C11 N2 124.4(4)
C2 Ir1 C11 N2 52.1(4)
O2 Ir1 C11 N2 -129.1(4)
O1 Ir1 C11 N2 -48.8(4)
C4 Ir1 C11 N2 134.1(4)
C3 Ir1 C11 N2 51.8(6)
N2 C11 N1 C12 1.5(5)
Ir1 C11 N1 C12 -179.5(3)
N2 C11 N1 C14 177.7(4)
Ir1 C11 N1 C14 -3.3(6)
C11 N1 C12 C13 -0.6(5)
C14 N1 C12 C13 -177.0(4)
C11 N1 C12 C15 179.7(5)
C14 N1 C12 C15 3.3(7)
N1 C12 C13 N2 -0.6(5)
C15 C12 C13 N2 179.1(5)
N1 C12 C13 C16 177.2(5)
C15 C12 C13 C16 -3.1(9)
N1 C11 N2 C13 -1.8(5)
Ir1 C11 N2 C13 179.2(3)
N1 C11 N2 C17 -178.0(4)
Ir1 C11 N2 C17 3.0(6)
C12 C13 N2 C11 1.5(5)
C16 C13 N2 C11 -176.5(4)
C12 C13 N2 C17 177.9(4)
C16 C13 N2 C17 -0.2(7)
O4 C18 C19 F1 -93.5(6)
O3 C18 C19 F1 84.6(5)
O4 C18 C19 F2 145.8(5)
O3 C18 C19 F2 -36.0(6)
O4 C18 C19 F3 26.1(6)
O3 C18 C19 F3 -155.8(4)
O6 C20 C21 F4 -156.1(8)
O5 C20 C21 F4 25.5(11)
O6 C20 C21 F5 71.8(8)
O5 C20 C21 F5 -106.6(7)
O6 C20 C21 F6 -40.6(8)
O5 C20 C21 F6 141.0(6)
